data_7228367
loop_
_publ_author_name
'Rice, Craig'
'Jewsbury, R. A.'
'Dunmore, Rachel Ellen'
'Bullock, Samantha'
'Faulkner, Robert Allan'

_publ_section_title
;
 A Structural Study of Dithizone Coordination Chemistry
;
_journal_name_full CrystEngComm
_journal_paper_doi 10.1039/C7CE00580F
_journal_year 2017
_chemical_formula_sum 'C106 H92 B2 Cl4 Cu8 F8 K2 N32 S8'
_chemical_formula_weight 2972.53
_space_group_crystal_system monoclinic
_space_group_IT_number 15
_space_group_name_Hall '-C 2yc'
_space_group_name_H-M_alt 'C 1 2/c 1'
_symmetry_space_group_name_Hall '-C 2yc'
_symmetry_space_group_name_H-M 'C 1 2/c 1'
_atom_sites_solution_hydrogens geom
_audit_creation_method SHELXL-2014/7
_audit_update_record
;
2016-06-20 deposited with the CCDC.
2017-06-02 downloaded from the CCDC.
;
_cell_angle_alpha 90
_cell_angle_beta 114.798(2)
_cell_angle_gamma 90
_cell_formula_units_Z 4
_cell_length_a 31.5024(16)
_cell_length_b 15.5709(8)
_cell_length_c 28.1201(16)
_cell_measurement_reflns_used 1426
_cell_measurement_temperature 150(2)
_cell_measurement_theta_max 22.8703
_cell_measurement_theta_min 2.5521
_cell_volume 12521.6(12)
_computing_structure_refinement 'SHELXL-2014/7 (Sheldrick, 2014)'
_diffrn_ambient_temperature 150(2)
_diffrn_measured_fraction_theta_full 0.994
_diffrn_measured_fraction_theta_max 0.992
_diffrn_measurement_device_type 'Bruker APEX-II CCD'
_diffrn_measurement_method '\f and \w scans'
_diffrn_radiation_type MoK\a
_diffrn_radiation_wavelength 0.71073
_diffrn_reflns_av_R_equivalents 0.1094
_diffrn_reflns_av_unetI/netI 0.1762
_diffrn_reflns_Laue_measured_fraction_full 0.994
_diffrn_reflns_Laue_measured_fraction_max 0.992
_diffrn_reflns_limit_h_max 39
_diffrn_reflns_limit_h_min -26
_diffrn_reflns_limit_k_max 19
_diffrn_reflns_limit_k_min -18
_diffrn_reflns_limit_l_max 35
_diffrn_reflns_limit_l_min -34
_diffrn_reflns_number 26444
_diffrn_reflns_point_group_measured_fraction_full 0.994
_diffrn_reflns_point_group_measured_fraction_max 0.992
_diffrn_reflns_theta_full 25.000
_diffrn_reflns_theta_max 26.384
_diffrn_reflns_theta_min 1.489
_exptl_absorpt_coefficient_mu 1.688
_exptl_absorpt_correction_T_max 0.87
_exptl_absorpt_correction_T_min 0.77
_exptl_absorpt_correction_type multi-scan
_exptl_absorpt_process_details sadabs
_exptl_crystal_colour red
_exptl_crystal_density_diffrn 1.577
_exptl_crystal_description block
_exptl_crystal_F_000 6000
_exptl_crystal_size_max 0.3
_exptl_crystal_size_mid 0.2
_exptl_crystal_size_min 0.2
_refine_diff_density_max 1.953
_refine_diff_density_min -1.363
_refine_diff_density_rms 0.146
_refine_ls_extinction_method none
_refine_ls_goodness_of_fit_ref 0.981
_refine_ls_hydrogen_treatment constr
_refine_ls_matrix_type full
_refine_ls_number_parameters 831
_refine_ls_number_reflns 12715
_refine_ls_number_restraints 172
_refine_ls_restrained_S_all 0.995
_refine_ls_R_factor_all 0.1723
_refine_ls_R_factor_gt 0.0752
_refine_ls_shift/su_max 0.003
_refine_ls_shift/su_mean 0.000
_refine_ls_structure_factor_coef Fsqd
_refine_ls_weighting_details 'w=1/[\s^2^(Fo^2^)+(0.0931P)^2^] where P=(Fo^2^+2Fc^2^)/3'
_refine_ls_weighting_scheme calc
_refine_ls_wR_factor_gt 0.1708
_refine_ls_wR_factor_ref 0.2146
_reflns_Friedel_coverage 0.000
_reflns_number_gt 6182
_reflns_number_total 12715
_reflns_threshold_expression 'I > 2\s(I)'
_cod_data_source_file c7ce00580f2.cif
_cod_data_source_block mo_Sam_DPTCCuBF_2_0m
_cod_database_code 7228367
_shelx_shelxl_version_number 2014/7
_shelx_space_group_comment
;
The symmetry employed for this shelxl refinement is uniquely defined
by the following loop, which should always be used as a source of
symmetry information in preference to the above space-group names.
They are only intended as comments.
;

loop_
_space_group_symop_operation_xyz
'x, y, z'
'-x, y, -z+1/2'
'x+1/2, y+1/2, z'
'-x+1/2, y+1/2, -z+1/2'
'-x, -y, -z'
'x, -y, z-1/2'
'-x+1/2, -y+1/2, -z'
'x+1/2, -y+1/2, z-1/2'

loop_
_atom_site_label
_atom_site_type_symbol
_atom_site_fract_x
_atom_site_fract_y
_atom_site_fract_z
_atom_site_U_iso_or_equiv
_atom_site_adp_type
_atom_site_occupancy
_atom_site_site_symmetry_order
_atom_site_calc_flag
_atom_site_refinement_flags_posn
_atom_site_refinement_flags_adp
_atom_site_refinement_flags_occupancy
_atom_site_disorder_assembly
_atom_site_disorder_group
Cu1 Cu 0.58136(3) 0.25915(7) 0.34139(4) 0.0207(3) Uani 1 1 d . . . . .
Cu2 Cu 0.54389(3) 0.48357(7) 0.27911(4) 0.0197(3) Uani 1 1 d . . . . .
Cu3 Cu 0.54971(3) 0.39863(7) 0.36088(4) 0.0207(3) Uani 1 1 d . . . . .
Cu4 Cu 0.50594(3) 0.17023(7) 0.29789(4) 0.0213(3) Uani 1 1 d . . . . .
S5 S 0.56753(7) 0.18101(14) 0.26752(8) 0.0209(5) Uani 1 1 d . . . . .
S6 S 0.51314(7) 0.27045(14) 0.36023(8) 0.0195(5) Uani 1 1 d . . . . .
S7 S 0.51779(7) 0.47241(14) 0.19001(8) 0.0186(5) Uani 1 1 d . . . . .
S8 S 0.59988(7) 0.38227(14) 0.31203(8) 0.0201(5) Uani 1 1 d . . . . .
C7 C 0.5868(3) 0.6045(6) 0.1078(4) 0.031(2) Uani 1 1 d . . . . .
C1 C 0.6864(3) 0.0575(6) 0.2611(4) 0.031(2) Uani 1 1 d . . . . .
C6 C 0.7013(3) 0.1012(7) 0.2278(4) 0.041(3) Uani 1 1 d . . . . .
H6 H 0.6837 0.1477 0.2070 0.049 Uiso 1 1 calc R U . . .
C9 C 0.6285(3) 0.5649(7) 0.1135(4) 0.040(3) Uani 1 1 d . . . . .
H9 H 0.6402 0.5169 0.1361 0.048 Uiso 1 1 calc R U . . .
C8 C 0.6527(3) 0.5967(7) 0.0858(4) 0.046(3) Uani 1 1 d . . . . .
H8 H 0.6807 0.5696 0.0886 0.055 Uiso 1 1 calc R U . . .
C11 C 0.5945(3) 0.7064(6) 0.0485(4) 0.032(2) Uani 1 1 d . . . . .
H11 H 0.5832 0.7550 0.0263 0.039 Uiso 1 1 calc R U . . .
C5 C 0.7422(3) 0.0756(8) 0.2256(5) 0.053(3) Uani 1 1 d . . . . .
H5 H 0.7527 0.1043 0.2027 0.064 Uiso 1 1 calc R U . . .
C10 C 0.5697(3) 0.6747(6) 0.0750(4) 0.032(2) Uani 1 1 d . . . . .
H10 H 0.5411 0.7008 0.0707 0.039 Uiso 1 1 calc R U . . .
C4 C 0.7677(3) 0.0101(8) 0.2555(5) 0.056(4) Uani 1 1 d . . . . .
H4 H 0.7963 -0.0063 0.2544 0.067 Uiso 1 1 calc R U . . .
C12 C 0.6360(4) 0.6670(7) 0.0544(4) 0.046(3) Uani 1 1 d . . . . .
H12 H 0.6531 0.6895 0.0363 0.056 Uiso 1 1 calc R U . . .
C2 C 0.7116(3) -0.0102(7) 0.2926(4) 0.040(3) Uani 1 1 d . . . . .
H2 H 0.7015 -0.0389 0.3159 0.048 Uiso 1 1 calc R U . . .
C3 C 0.7516(4) -0.0331(8) 0.2882(5) 0.063(4) Uani 1 1 d . . . . .
H3 H 0.7692 -0.0803 0.3082 0.076 Uiso 1 1 calc R U . . .
C17 C 0.5764(4) 0.6666(6) 0.2920(5) 0.047(2) Uani 1 1 d . U . . .
C14 C 0.6384(3) 0.6956(8) 0.2667(4) 0.051(3) Uani 1 1 d . . . . .
H14 H 0.6634 0.6751 0.2593 0.061 Uiso 1 1 calc R U . . .
C15 C 0.6116(3) 0.6373(7) 0.2809(4) 0.041(3) Uani 1 1 d . . . . .
H15 H 0.6182 0.5775 0.2826 0.049 Uiso 1 1 calc R U . . .
C13 C 0.6290(4) 0.7796(7) 0.2637(5) 0.057(2) Uani 1 1 d . U . . .
H13 H 0.6474 0.8186 0.2544 0.069 Uiso 1 1 calc R U . . .
C16 C 0.5663(4) 0.7535(7) 0.2872(5) 0.0545(19) Uani 1 1 d . U . . .
H16 H 0.5407 0.7750 0.2931 0.065 Uiso 1 1 calc R U . . .
C18 C 0.5937(4) 0.8089(7) 0.2738(5) 0.0585(19) Uani 1 1 d . U . . .
H18 H 0.5874 0.8688 0.2717 0.070 Uiso 1 1 calc R U . . .
C23 C 0.8247(4) 0.3879(9) 0.3723(5) 0.062(4) Uani 1 1 d . . . . .
H23 H 0.8513 0.4198 0.3947 0.074 Uiso 1 1 calc R U . . .
C19 C 0.7426(3) 0.3607(7) 0.3371(4) 0.039(3) Uani 1 1 d . . . . .
C20 C 0.7478(3) 0.2974(8) 0.3068(4) 0.049(3) Uani 1 1 d . . . . .
H20 H 0.7210 0.2660 0.2843 0.058 Uiso 1 1 calc R U . . .
C22 C 0.8300(4) 0.3231(10) 0.3420(5) 0.070(4) Uani 1 1 d . . . . .
H22 H 0.8602 0.3095 0.3442 0.085 Uiso 1 1 calc R U . . .
C21 C 0.7906(4) 0.2771(9) 0.3078(5) 0.068(4) Uani 1 1 d . . . . .
H21 H 0.7935 0.2331 0.2860 0.081 Uiso 1 1 calc R U . . .
C24 C 0.5075(3) -0.0101(6) 0.3379(4) 0.032(2) Uani 1 1 d . . . . .
C29 C 0.4682(3) 0.0183(6) 0.3441(4) 0.032(2) Uani 1 1 d . . . . .
H29 H 0.4580 0.0760 0.3358 0.038 Uiso 1 1 calc R U . . .
C28 C 0.4438(3) -0.0373(7) 0.3624(4) 0.040(3) Uani 1 1 d . . . . .
H28 H 0.4171 -0.0173 0.3665 0.048 Uiso 1 1 calc R U . . .
C27 C 0.4582(4) -0.1207(8) 0.3744(5) 0.056(3) Uani 1 1 d . . . . .
H27 H 0.4418 -0.1586 0.3873 0.067 Uiso 1 1 calc R U . . .
C26 C 0.4969(4) -0.1491(7) 0.3678(5) 0.063(4) Uani 1 1 d . . . . .
H26 H 0.5071 -0.2069 0.3759 0.075 Uiso 1 1 calc R U . . .
C25 C 0.5209(4) -0.0945(7) 0.3495(5) 0.055(3) Uani 1 1 d . . . . .
H25 H 0.5472 -0.1153 0.3447 0.066 Uiso 1 1 calc R U . . .
N9 N 0.4739(2) 0.1905(5) 0.4259(3) 0.0255(17) Uani 1 1 d . . . . .
H9A H 0.4608 0.2289 0.4010 0.031 Uiso 1 1 calc R U . . .
N10 N 0.5192(2) 0.1736(5) 0.4429(3) 0.0255(17) Uani 1 1 d . . . . .
C32 C 0.4461(3) 0.1472(6) 0.4474(4) 0.026(2) Uani 1 1 d . . . . .
C33 C 0.4660(4) 0.0926(8) 0.4897(4) 0.051(3) Uani 1 1 d . . . . .
H33 H 0.4991 0.0876 0.5070 0.061 Uiso 1 1 calc R U . . .
C34 C 0.5863(3) 0.0748(6) 0.2900(3) 0.024(2) Uani 1 1 d . . . . .
C35 C 0.5411(3) 0.2070(6) 0.4163(3) 0.0219(19) Uani 1 1 d . . . . .
C36 C 0.6475(3) 0.4252(6) 0.3663(3) 0.023(2) Uani 1 1 d . . . . .
N11 N 0.5876(2) 0.1824(5) 0.4379(3) 0.0251(17) Uani 1 1 d . . . . .
N4 N 0.6050(2) 0.4632(5) 0.4112(3) 0.0254(17) Uani 1 1 d . . . . .
N12 N 0.6112(2) 0.2041(5) 0.4111(3) 0.0220(16) Uani 1 1 d . . . . .
N7 N 0.5648(2) 0.0205(5) 0.3121(3) 0.0271(17) Uani 1 1 d . . . . .
N2 N 0.6977(2) 0.3777(5) 0.3339(3) 0.0300(19) Uani 1 1 d . . . . .
H2A H 0.6732 0.3597 0.3062 0.036 Uiso 1 1 calc R U . . .
N8 N 0.5298(2) 0.0496(5) 0.3175(3) 0.0267(17) Uani 1 1 d . . . . .
N3 N 0.6442(2) 0.4657(5) 0.4079(3) 0.0320(19) Uani 1 1 d . . . . .
N6 N 0.6445(2) 0.0867(5) 0.2636(3) 0.0268(17) Uani 1 1 d . . . . .
H6A H 0.6325 0.1365 0.2496 0.032 Uiso 1 1 calc R U . . .
N1 N 0.6908(2) 0.4196(5) 0.3710(3) 0.0318(19) Uani 1 1 d . . . . .
N5 N 0.6235(3) 0.0403(5) 0.2866(3) 0.034(2) Uani 1 1 d . . . . .
C41 C 0.6027(4) 0.5148(8) 0.4525(4) 0.056(2) Uani 1 1 d . U . . .
C42 C 0.5630(3) 0.5088(7) 0.4609(4) 0.035(2) Uani 1 1 d . . . . .
H42 H 0.5389 0.4700 0.4406 0.043 Uiso 1 1 calc R U . . .
C40 C 0.3985(3) 0.1557(7) 0.4232(4) 0.038(3) Uani 1 1 d . . . . .
H40 H 0.3844 0.1924 0.3937 0.046 Uiso 1 1 calc R U . . .
C37 C 0.4381(4) 0.0450(8) 0.5071(5) 0.064(4) Uani 1 1 d . . . . .
H37 H 0.4520 0.0058 0.5353 0.077 Uiso 1 1 calc R U . . .
C38 C 0.3913(4) 0.0542(8) 0.4841(5) 0.061(4) Uani 1 1 d . . . . .
H38 H 0.3723 0.0227 0.4966 0.073 Uiso 1 1 calc R U . . .
C39 C 0.3711(4) 0.1100(8) 0.4421(5) 0.058(3) Uani 1 1 d . . . . .
H39 H 0.3381 0.1171 0.4262 0.069 Uiso 1 1 calc R U . . .
N13 N 0.5480(2) 0.6051(4) 0.3034(3) 0.0208(16) Uani 1 1 d . . . . .
N14 N 0.5235(2) 0.6354(4) 0.3264(3) 0.0238(17) Uani 1 1 d . . . . .
N16 N 0.5300(2) 0.6155(5) 0.1423(3) 0.0249(17) Uani 1 1 d . . . . .
N15 N 0.5622(2) 0.5697(5) 0.1360(3) 0.0268(18) Uani 1 1 d . . . . .
H15A H 0.5686 0.5175 0.1492 0.032 Uiso 1 1 calc R U . . .
C43 C 0.6593(3) 0.1791(6) 0.4346(3) 0.0223(19) Uani 1 1 d . . . . .
C44 C 0.6834(3) 0.1898(6) 0.4035(4) 0.032(2) Uani 1 1 d . . . . .
H44 H 0.6681 0.2132 0.3693 0.038 Uiso 1 1 calc R U . . .
C45 C 0.5578(4) 0.5584(8) 0.4986(4) 0.052(3) Uani 1 1 d . . . . .
H45 H 0.5300 0.5539 0.5038 0.063 Uiso 1 1 calc R U . . .
C46 C 0.5923(5) 0.6144(8) 0.5287(5) 0.069(2) Uani 1 1 d . U . . .
H46 H 0.5886 0.6481 0.5549 0.082 Uiso 1 1 calc R U . . .
C48 C 0.6381(5) 0.5704(8) 0.4822(5) 0.064(2) Uani 1 1 d . U . . .
H48 H 0.6660 0.5746 0.4770 0.077 Uiso 1 1 calc R U . . .
C47 C 0.6317(5) 0.6207(8) 0.5204(5) 0.069(2) Uani 1 1 d . U . . .
H47 H 0.6554 0.6600 0.5408 0.083 Uiso 1 1 calc R U . . .
C52 C 0.6815(3) 0.1464(6) 0.4852(4) 0.034(2) Uani 1 1 d . . . . .
H52 H 0.6652 0.1397 0.5067 0.041 Uiso 1 1 calc R U . . .
C51 C 0.7286(3) 0.1237(7) 0.5032(4) 0.045(3) Uani 1 1 d . . . . .
H51 H 0.7446 0.1008 0.5374 0.054 Uiso 1 1 calc R U . . .
C50 C 0.7523(3) 0.1342(8) 0.4718(4) 0.052(3) Uani 1 1 d . . . . .
H50 H 0.7844 0.1189 0.4847 0.062 Uiso 1 1 calc R U . . .
C49 C 0.7300(3) 0.1659(7) 0.4230(4) 0.041(3) Uani 1 1 d . . . . .
H49 H 0.7465 0.1720 0.4016 0.050 Uiso 1 1 calc R U . . .
C53 C 0.7810(3) 0.4075(8) 0.3707(4) 0.051(3) Uani 1 1 d . . . . .
H53 H 0.7775 0.4518 0.3921 0.061 Uiso 1 1 calc R U . . .
F1 F 0.1383(3) 0.7793(6) 0.2265(4) 0.055(2) Uani 0.713(9) 1 d . U P A 1
F4 F 0.16323(18) 0.8212(4) 0.1659(2) 0.0474(16) Uani 1 1 d . . . A 1
F3 F 0.1292(3) 0.9171(6) 0.2022(4) 0.047(2) Uani 0.713(9) 1 d . U P A 1
F2 F 0.0862(3) 0.8177(7) 0.1444(4) 0.054(2) Uani 0.713(9) 1 d . U P A 1
B1 B 0.1287(4) 0.8311(9) 0.1835(5) 0.037(3) Uani 1 1 d . . . A 1
Cl1 Cl 0.2284(2) 0.1050(4) 0.4054(3) 0.0799(18) Uani 0.578(6) 1 d D U P B 1
Cl2 Cl 0.2628(4) 0.2411(7) 0.3678(5) 0.090(2) Uani 0.578(6) 1 d D U P B 1
C54 C 0.2278(8) 0.2061(10) 0.3922(12) 0.093(2) Uani 0.578(6) 1 d D U P B 1
H54A H 0.2346 0.2383 0.4249 0.112 Uiso 0.578(6) 1 calc R U P B 1
H54B H 0.1955 0.2212 0.3674 0.112 Uiso 0.578(6) 1 calc R U P B 1
K2 K 0.3021(5) 0.0744(6) 0.5755(4) 0.244(6) Uani 0.578(6) 1 d . U P B 1
C55 C 0.5070(3) 0.5807(5) 0.1668(3) 0.0212(19) Uani 1 1 d . . . . .
K1 K 0.3570(3) 0.1890(7) 0.5708(3) 0.115(4) Uani 0.422(6) 1 d . U P B 2
Cl1' Cl 0.2466(4) 0.1251(8) 0.4447(6) 0.104(2) Uani 0.422(6) 1 d D U P B 2
Cl2' Cl 0.2588(7) 0.2653(10) 0.3800(7) 0.098(3) Uani 0.422(6) 1 d D U P B 2
C1' C 0.2578(13) 0.2212(13) 0.4316(12) 0.096(2) Uani 0.422(6) 1 d D U P B 2
H1'1 H 0.2892 0.2335 0.4596 0.115 Uiso 0.422(6) 1 calc R U P B 2
H1'2 H 0.2359 0.2576 0.4397 0.115 Uiso 0.422(6) 1 calc R U P B 2
F1' F 0.1096(7) 0.7464(14) 0.1842(9) 0.052(3) Uani 0.287(9) 1 d . U P A 2
F2' F 0.0861(9) 0.8634(17) 0.1399(11) 0.049(3) Uani 0.287(9) 1 d . U P A 2
F3' F 0.1365(10) 0.8840(19) 0.2198(11) 0.056(3) Uani 0.287(9) 1 d . U P A 2

loop_
_atom_site_aniso_label
_atom_site_aniso_U_11
_atom_site_aniso_U_22
_atom_site_aniso_U_33
_atom_site_aniso_U_23
_atom_site_aniso_U_13
_atom_site_aniso_U_12
Cu1 0.0197(5) 0.0197(6) 0.0233(6) 0.0022(5) 0.0096(4) 0.0014(5)
Cu2 0.0189(5) 0.0172(6) 0.0243(6) 0.0000(5) 0.0103(4) 0.0007(4)
Cu3 0.0181(5) 0.0186(6) 0.0257(6) -0.0002(5) 0.0095(4) -0.0003(4)
Cu4 0.0203(5) 0.0178(6) 0.0251(6) -0.0004(5) 0.0086(4) 0.0004(5)
S5 0.0183(10) 0.0181(12) 0.0261(12) -0.0007(9) 0.0092(9) 0.0015(9)
S6 0.0184(10) 0.0172(12) 0.0231(11) 0.0022(9) 0.0089(9) 0.0004(9)
S7 0.0176(10) 0.0163(12) 0.0241(11) 0.0005(9) 0.0110(9) 0.0001(9)
S8 0.0162(9) 0.0209(12) 0.0233(12) -0.0005(9) 0.0083(9) -0.0003(9)
C7 0.028(5) 0.028(6) 0.044(6) 0.002(5) 0.021(5) -0.004(4)
C1 0.026(5) 0.040(6) 0.027(5) -0.014(5) 0.011(4) -0.002(5)
C6 0.034(5) 0.046(7) 0.040(6) -0.008(5) 0.013(5) 0.012(5)
C9 0.040(6) 0.038(7) 0.052(7) 0.018(5) 0.028(5) 0.006(5)
C8 0.040(6) 0.047(7) 0.067(8) 0.012(6) 0.039(6) 0.007(6)
C11 0.035(5) 0.032(6) 0.034(6) 0.014(5) 0.018(5) -0.001(5)
C5 0.033(6) 0.074(9) 0.058(8) -0.017(7) 0.025(6) 0.004(6)
C10 0.039(5) 0.026(6) 0.040(6) -0.001(5) 0.024(5) -0.004(5)
C4 0.020(5) 0.073(9) 0.069(9) -0.024(7) 0.012(5) 0.014(6)
C12 0.060(7) 0.044(7) 0.056(7) 0.013(6) 0.045(6) -0.001(6)
C2 0.026(5) 0.038(7) 0.052(7) -0.002(5) 0.012(5) 0.005(5)
C3 0.033(6) 0.052(8) 0.099(11) -0.009(8) 0.022(7) 0.012(6)
C17 0.064(4) 0.020(3) 0.090(5) -0.006(4) 0.066(4) -0.012(4)
C14 0.032(5) 0.064(9) 0.070(8) 0.006(7) 0.037(6) -0.008(6)
C15 0.030(5) 0.043(7) 0.061(7) -0.002(6) 0.030(5) -0.001(5)
C13 0.077(5) 0.026(4) 0.098(6) -0.004(4) 0.065(4) -0.016(4)
C16 0.073(4) 0.023(3) 0.097(5) -0.006(4) 0.065(4) -0.010(3)
C18 0.078(4) 0.026(3) 0.099(5) -0.004(4) 0.065(4) -0.013(3)
C23 0.027(5) 0.107(12) 0.048(8) 0.019(8) 0.014(5) -0.002(7)
C19 0.020(5) 0.060(8) 0.044(6) 0.016(6) 0.019(5) 0.000(5)
C20 0.032(5) 0.068(9) 0.054(7) -0.008(6) 0.025(5) 0.010(6)
C22 0.035(6) 0.122(13) 0.066(9) 0.027(9) 0.033(7) 0.027(8)
C21 0.041(7) 0.096(11) 0.078(10) 0.014(8) 0.038(7) 0.025(7)
C24 0.045(6) 0.012(5) 0.050(6) 0.011(4) 0.029(5) 0.005(4)
C29 0.034(5) 0.026(6) 0.039(6) 0.000(5) 0.018(5) 0.008(5)
C28 0.042(6) 0.039(7) 0.046(7) 0.001(5) 0.025(5) -0.005(5)
C27 0.073(8) 0.042(8) 0.061(8) 0.008(6) 0.036(7) -0.009(7)
C26 0.094(10) 0.019(6) 0.109(11) 0.018(7) 0.076(9) 0.008(6)
C25 0.085(9) 0.024(6) 0.087(9) 0.019(6) 0.066(8) 0.014(6)
N9 0.025(4) 0.028(5) 0.026(4) 0.008(3) 0.014(3) 0.000(3)
N10 0.029(4) 0.025(4) 0.025(4) 0.006(3) 0.014(3) 0.007(4)
C32 0.030(5) 0.018(5) 0.036(6) 0.003(4) 0.019(4) 0.000(4)
C33 0.045(6) 0.064(8) 0.057(7) 0.023(6) 0.035(6) 0.011(6)
C34 0.022(4) 0.022(5) 0.024(5) 0.005(4) 0.007(4) 0.011(4)
C35 0.020(4) 0.023(5) 0.026(5) -0.007(4) 0.013(4) -0.007(4)
C36 0.021(4) 0.019(5) 0.028(5) -0.002(4) 0.009(4) -0.001(4)
N11 0.017(3) 0.028(5) 0.025(4) 0.007(3) 0.004(3) 0.003(3)
N4 0.023(4) 0.024(4) 0.031(4) -0.008(3) 0.013(3) -0.011(3)
N12 0.016(3) 0.027(4) 0.020(4) 0.001(3) 0.004(3) -0.001(3)
N7 0.036(4) 0.016(4) 0.034(5) 0.003(3) 0.019(4) 0.002(4)
N2 0.020(4) 0.045(5) 0.028(4) 0.001(4) 0.013(3) -0.002(4)
N8 0.026(4) 0.016(4) 0.042(5) 0.003(4) 0.019(4) 0.006(3)
N3 0.025(4) 0.033(5) 0.034(5) -0.005(4) 0.008(3) -0.012(4)
N6 0.027(4) 0.022(4) 0.032(4) -0.001(4) 0.013(3) 0.006(3)
N1 0.021(4) 0.043(5) 0.032(5) -0.003(4) 0.012(3) -0.004(4)
N5 0.032(4) 0.033(5) 0.038(5) -0.001(4) 0.014(4) 0.009(4)
C41 0.085(5) 0.051(5) 0.057(5) -0.035(4) 0.055(4) -0.037(4)
C42 0.039(5) 0.041(6) 0.035(6) -0.009(5) 0.024(5) 0.003(5)
C40 0.022(5) 0.042(7) 0.053(7) 0.009(5) 0.017(5) 0.000(5)
C37 0.067(8) 0.064(9) 0.085(10) 0.039(8) 0.054(8) 0.012(7)
C38 0.054(7) 0.054(8) 0.102(11) 0.021(8) 0.059(8) -0.003(7)
C39 0.033(6) 0.056(9) 0.085(10) 0.006(7) 0.026(6) 0.001(6)
N13 0.020(3) 0.018(4) 0.025(4) 0.000(3) 0.011(3) 0.002(3)
N14 0.026(4) 0.015(4) 0.031(4) -0.004(3) 0.012(3) -0.006(3)
N16 0.024(4) 0.026(5) 0.030(4) -0.006(3) 0.016(3) -0.003(3)
N15 0.032(4) 0.025(5) 0.032(4) 0.007(4) 0.022(4) 0.000(4)
C43 0.016(4) 0.027(5) 0.022(5) 0.000(4) 0.005(4) -0.001(4)
C44 0.032(5) 0.038(6) 0.028(5) 0.012(5) 0.015(4) 0.002(5)
C45 0.069(8) 0.067(9) 0.041(7) -0.010(6) 0.042(6) 0.001(7)
C46 0.101(6) 0.058(5) 0.065(5) -0.041(4) 0.053(4) -0.034(5)
C48 0.093(5) 0.056(5) 0.063(4) -0.037(4) 0.051(4) -0.039(4)
C47 0.099(5) 0.059(5) 0.065(5) -0.040(4) 0.050(4) -0.037(4)
C52 0.019(4) 0.048(7) 0.038(6) 0.011(5) 0.015(4) 0.004(4)
C51 0.020(5) 0.072(9) 0.035(6) 0.020(6) 0.004(4) 0.013(5)
C50 0.021(5) 0.082(9) 0.050(7) 0.021(7) 0.013(5) 0.017(6)
C49 0.024(5) 0.057(8) 0.039(6) 0.021(6) 0.010(4) 0.011(5)
C53 0.032(5) 0.080(9) 0.047(7) 0.004(6) 0.022(5) -0.009(6)
F1 0.056(4) 0.057(5) 0.068(5) 0.015(4) 0.043(4) 0.014(4)
F4 0.032(3) 0.062(4) 0.060(4) -0.009(3) 0.031(3) -0.012(3)
F3 0.047(4) 0.036(5) 0.063(5) 0.005(4) 0.028(4) -0.003(4)
F2 0.039(4) 0.058(6) 0.068(5) -0.013(5) 0.024(3) -0.009(5)
B1 0.024(5) 0.051(8) 0.037(7) -0.006(6) 0.015(5) -0.013(6)
Cl1 0.073(3) 0.070(4) 0.113(5) -0.004(4) 0.055(3) -0.013(3)
Cl2 0.085(3) 0.087(5) 0.111(5) 0.015(4) 0.054(3) 0.009(4)
C54 0.086(3) 0.085(4) 0.119(5) 0.015(4) 0.052(3) -0.002(3)
K2 0.468(16) 0.096(7) 0.098(7) -0.019(5) 0.051(9) -0.054(9)
C55 0.022(4) 0.018(5) 0.028(5) 0.000(4) 0.014(4) -0.008(4)
K1 0.105(6) 0.169(9) 0.098(6) 0.063(6) 0.068(5) 0.104(6)
Cl1' 0.091(4) 0.095(4) 0.132(5) 0.023(4) 0.053(4) 0.000(4)
Cl2' 0.092(4) 0.085(5) 0.118(5) 0.016(4) 0.045(4) -0.003(4)
C1' 0.088(4) 0.088(4) 0.119(5) 0.014(4) 0.050(3) 0.000(4)
F1' 0.046(5) 0.055(6) 0.070(6) 0.003(5) 0.041(5) -0.001(5)
F2' 0.040(5) 0.047(6) 0.065(5) 0.001(6) 0.027(5) -0.005(6)
F3' 0.056(5) 0.051(6) 0.067(6) 0.006(5) 0.030(5) 0.004(5)

loop_
_atom_type_symbol
_atom_type_description
_atom_type_scat_dispersion_real
_atom_type_scat_dispersion_imag
_atom_type_scat_source
C C 0.0033 0.0016 'International Tables Vol C Tables 4.2.6.8 and 6.1.1.4'
H H 0.0000 0.0000 'International Tables Vol C Tables 4.2.6.8 and 6.1.1.4'
B B 0.0013 0.0007 'International Tables Vol C Tables 4.2.6.8 and 6.1.1.4'
N N 0.0061 0.0033 'International Tables Vol C Tables 4.2.6.8 and 6.1.1.4'
F F 0.0171 0.0103 'International Tables Vol C Tables 4.2.6.8 and 6.1.1.4'
S S 0.1246 0.1234 'International Tables Vol C Tables 4.2.6.8 and 6.1.1.4'
Cu Cu 0.3201 1.2651 'International Tables Vol C Tables 4.2.6.8 and 6.1.1.4'
Cl Cl 0.1484 0.1585 'International Tables Vol C Tables 4.2.6.8 and 6.1.1.4'
K K 0.2009 0.2494 'International Tables Vol C Tables 4.2.6.8 and 6.1.1.4'

loop_
_geom_angle_atom_site_label_1
_geom_angle_atom_site_label_2
_geom_angle_atom_site_label_3
_geom_angle
_geom_angle_site_symmetry_1
_geom_angle_site_symmetry_3
N12 Cu1 S8 129.9(2) . .
N12 Cu1 S5 120.0(2) . .
S8 Cu1 S5 95.72(8) . .
N12 Cu1 S6 84.92(19) . .
S8 Cu1 S6 113.99(8) . .
S5 Cu1 S6 112.85(8) . .
N12 Cu1 Cu3 102.9(2) . .
S8 Cu1 Cu3 62.52(6) . .
S5 Cu1 Cu3 135.05(7) . .
S6 Cu1 Cu3 55.10(6) . .
N12 Cu1 Cu4 101.4(2) . .
S8 Cu1 Cu4 127.70(7) . .
S5 Cu1 Cu4 59.71(6) . .
S6 Cu1 Cu4 54.33(6) . .
Cu3 Cu1 Cu4 101.22(4) . .
N13 Cu2 S8 126.5(2) . .
N13 Cu2 S7 112.8(2) . .
S8 Cu2 S7 104.83(8) . .
N13 Cu2 S7 83.84(19) . 2_655
S8 Cu2 S7 113.94(8) . 2_655
S7 Cu2 S7 114.12(6) . 2_655
N13 Cu2 Cu2 96.70(18) . 2_655
S8 Cu2 Cu2 135.47(6) . 2_655
S7 Cu2 Cu2 60.27(6) . 2_655
S7 Cu2 Cu2 54.52(6) 2_655 2_655
N13 Cu2 Cu3 102.1(2) . .
S8 Cu2 Cu3 61.75(6) . .
S7 Cu2 Cu3 142.23(7) . .
S7 Cu2 Cu3 54.52(6) 2_655 .
Cu2 Cu2 Cu3 102.90(5) 2_655 .
N4 Cu3 S6 136.7(2) . .
N4 Cu3 S7 119.5(2) . 2_655
S6 Cu3 S7 95.66(8) . 2_655
N4 Cu3 S8 82.9(2) . .
S6 Cu3 S8 109.67(8) . .
S7 Cu3 S8 109.85(8) 2_655 .
N4 Cu3 Cu1 106.2(2) . .
S6 Cu3 Cu1 59.86(6) . .
S7 Cu3 Cu1 129.30(7) 2_655 .
S8 Cu3 Cu1 53.15(6) . .
N4 Cu3 Cu2 95.0(2) . .
S6 Cu3 Cu2 125.93(7) . .
S7 Cu3 Cu2 59.50(6) 2_655 .
S8 Cu3 Cu2 52.50(6) . .
Cu1 Cu3 Cu2 97.63(5) . .
N8 Cu4 S5 115.2(2) . 2_655
N8 Cu4 S6 121.4(2) . .
S5 Cu4 S6 108.01(8) 2_655 .
N8 Cu4 S5 84.2(2) . .
S5 Cu4 S5 113.65(7) 2_655 .
S6 Cu4 S5 112.65(8) . .
N8 Cu4 Cu4 99.3(2) . 2_655
S5 Cu4 Cu4 60.00(6) 2_655 2_655
S6 Cu4 Cu4 136.95(6) . 2_655
S5 Cu4 Cu4 54.28(6) . 2_655
N8 Cu4 Cu1 102.0(2) . .
S5 Cu4 Cu1 140.04(8) 2_655 .
S6 Cu4 Cu1 59.56(6) . .
S5 Cu4 Cu1 54.27(6) . .
Cu4 Cu4 Cu1 101.45(5) 2_655 .
C34 S5 Cu4 106.9(3) . 2_655
C34 S5 Cu1 105.2(3) . .
Cu4 S5 Cu1 120.96(9) 2_655 .
C34 S5 Cu4 90.3(3) . .
Cu4 S5 Cu4 65.71(6) 2_655 .
Cu1 S5 Cu4 66.02(6) . .
C35 S6 Cu4 99.0(3) . .
C35 S6 Cu3 114.9(3) . .
Cu4 S6 Cu3 119.11(9) . .
C35 S6 Cu1 90.0(3) . .
Cu4 S6 Cu1 66.12(6) . .
Cu3 S6 Cu1 65.05(6) . .
C55 S7 Cu2 104.7(3) . .
C55 S7 Cu3 104.9(3) . 2_655
Cu2 S7 Cu3 121.99(9) . 2_655
C55 S7 Cu2 90.2(3) . 2_655
Cu2 S7 Cu2 65.20(6) . 2_655
Cu3 S7 Cu2 65.99(6) 2_655 2_655
C36 S8 Cu2 109.0(3) . .
C36 S8 Cu1 105.2(3) . .
Cu2 S8 Cu1 117.80(9) . .
C36 S8 Cu3 89.5(3) . .
Cu2 S8 Cu3 65.75(6) . .
Cu1 S8 Cu3 64.32(6) . .
C10 C7 C9 120.3(8) . .
C10 C7 N15 121.5(8) . .
C9 C7 N15 118.2(9) . .
C6 C1 C2 122.5(8) . .
C6 C1 N6 117.3(9) . .
C2 C1 N6 120.1(9) . .
C5 C6 C1 118.4(10) . .
C5 C6 H6 120.8 . .
C1 C6 H6 120.8 . .
C8 C9 C7 119.3(9) . .
C8 C9 H9 120.3 . .
C7 C9 H9 120.3 . .
C12 C8 C9 119.6(9) . .
C12 C8 H8 120.2 . .
C9 C8 H8 120.2 . .
C10 C11 C12 119.7(9) . .
C10 C11 H11 120.2 . .
C12 C11 H11 120.2 . .
C4 C5 C6 121.1(11) . .
C4 C5 H5 119.5 . .
C6 C5 H5 119.5 . .
C11 C10 C7 119.8(9) . .
C11 C10 H10 120.1 . .
C7 C10 H10 120.1 . .
C5 C4 C3 119.2(10) . .
C5 C4 H4 120.4 . .
C3 C4 H4 120.4 . .
C8 C12 C11 121.3(9) . .
C8 C12 H12 119.4 . .
C11 C12 H12 119.4 . .
C3 C2 C1 116.1(11) . .
C3 C2 H2 121.9 . .
C1 C2 H2 121.9 . .
C2 C3 C4 122.7(12) . .
C2 C3 H3 118.7 . .
C4 C3 H3 118.7 . .
C15 C17 C16 119.0(9) . .
C15 C17 N13 118.4(9) . .
C16 C17 N13 122.3(8) . .
C13 C14 C15 120.5(10) . .
C13 C14 H14 119.7 . .
C15 C14 H14 119.7 . .
C17 C15 C14 119.7(10) . .
C17 C15 H15 120.2 . .
C14 C15 H15 120.2 . .
C18 C13 C14 120.2(10) . .
C18 C13 H13 119.9 . .
C14 C13 H13 119.9 . .
C18 C16 C17 119.6(10) . .
C18 C16 H16 120.2 . .
C17 C16 H16 120.2 . .
C13 C18 C16 121.0(11) . .
C13 C18 H18 119.5 . .
C16 C18 H18 119.5 . .
C22 C23 C53 121.1(12) . .
C22 C23 H23 119.4 . .
C53 C23 H23 119.4 . .
C20 C19 C53 120.7(9) . .
C20 C19 N2 118.6(9) . .
C53 C19 N2 120.7(10) . .
C19 C20 C21 121.9(11) . .
C19 C20 H20 119.0 . .
C21 C20 H20 119.0 . .
C23 C22 C21 119.7(10) . .
C23 C22 H22 120.1 . .
C21 C22 H22 120.1 . .
C20 C21 C22 118.3(12) . .
C20 C21 H21 120.8 . .
C22 C21 H21 120.8 . .
C25 C24 C29 118.2(9) . .
C25 C24 N8 124.5(8) . .
C29 C24 N8 117.2(8) . .
C28 C29 C24 120.4(9) . .
C28 C29 H29 119.8 . .
C24 C29 H29 119.8 . .
C27 C28 C29 120.3(10) . .
C27 C28 H28 119.8 . .
C29 C28 H28 119.9 . .
C28 C27 C26 119.3(10) . .
C28 C27 H27 120.4 . .
C26 C27 H27 120.4 . .
C25 C26 C27 120.5(11) . .
C25 C26 H26 119.8 . .
C27 C26 H26 119.8 . .
C26 C25 C24 121.3(10) . .
C26 C25 H25 119.3 . .
C24 C25 H25 119.3 . .
N10 N9 C32 120.8(7) . .
N10 N9 H9A 119.6 . .
C32 N9 H9A 119.6 . .
C35 N10 N9 117.2(7) . .
C40 C32 C33 119.7(8) . .
C40 C32 N9 118.8(8) . .
C33 C32 N9 121.3(8) . .
C32 C33 C37 120.5(10) . .
C32 C33 H33 119.8 . .
C37 C33 H33 119.8 . .
N5 C34 N7 113.4(8) . .
N5 C34 S5 121.4(7) . .
N7 C34 S5 125.3(6) . .
N10 C35 N11 110.6(8) . .
N10 C35 S6 123.2(6) . .
N11 C35 S6 126.2(6) . .
N1 C36 N3 112.9(7) . .
N1 C36 S8 122.2(7) . .
N3 C36 S8 124.8(6) . .
N12 N11 C35 115.4(7) . .
N3 N4 C41 114.7(7) . .
N3 N4 Cu3 123.2(6) . .
C41 N4 Cu3 122.0(6) . .
N11 N12 C43 114.3(7) . .
N11 N12 Cu1 122.3(5) . .
C43 N12 Cu1 123.2(5) . .
N8 N7 C34 116.9(7) . .
N1 N2 C19 122.4(8) . .
N1 N2 H2A 118.8 . .
C19 N2 H2A 118.8 . .
N7 N8 C24 114.8(7) . .
N7 N8 Cu4 123.2(6) . .
C24 N8 Cu4 122.0(5) . .
N4 N3 C36 117.9(7) . .
N5 N6 C1 121.0(8) . .
N5 N6 H6A 119.5 . .
C1 N6 H6A 119.5 . .
C36 N1 N2 117.2(7) . .
N6 N5 C34 116.9(8) . .
C42 C41 C48 120.3(10) . .
C42 C41 N4 117.3(9) . .
C48 C41 N4 122.4(9) . .
C41 C42 C45 120.4(10) . .
C41 C42 H42 119.8 . .
C45 C42 H42 119.8 . .
C32 C40 C39 119.2(10) . .
C32 C40 H40 120.4 . .
C39 C40 H40 120.4 . .
C38 C37 C33 120.2(11) . .
C38 C37 H37 119.9 . .
C33 C37 H37 119.9 . .
C37 C38 C39 119.7(10) . .
C37 C38 H38 120.2 . .
C39 C38 H38 120.2 . .
C40 C39 C38 120.7(10) . .
C40 C39 H39 119.6 . .
C38 C39 H39 119.6 . .
N14 N13 C17 115.5(7) . .
N14 N13 Cu2 123.5(5) . .
C17 N13 Cu2 120.8(5) . .
N13 N14 C55 116.8(7) . 2_655
C55 N16 N15 118.4(8) . .
N16 N15 C7 119.9(8) . .
N16 N15 H15A 120.0 . .
C7 N15 H15A 120.0 . .
C44 C43 C52 120.9(8) . .
C44 C43 N12 115.4(8) . .
C52 C43 N12 123.7(7) . .
C49 C44 C43 119.2(9) . .
C49 C44 H44 120.4 . .
C43 C44 H44 120.4 . .
C46 C45 C42 120.9(10) . .
C46 C45 H45 119.6 . .
C42 C45 H45 119.6 . .
C47 C46 C45 118.9(10) . .
C47 C46 H46 120.5 . .
C45 C46 H46 120.5 . .
C41 C48 C47 118.0(11) . .
C41 C48 H48 121.0 . .
C47 C48 H48 121.0 . .
C46 C47 C48 121.6(11) . .
C46 C47 H47 119.2 . .
C48 C47 H47 119.2 . .
C43 C52 C51 117.7(8) . .
C43 C52 H52 121.1 . .
C51 C52 H52 121.1 . .
C50 C51 C52 121.0(9) . .
C50 C51 H51 119.5 . .
C52 C51 H51 119.5 . .
C49 C50 C51 120.1(9) . .
C49 C50 H50 119.9 . .
C51 C50 H50 119.9 . .
C50 C49 C44 121.0(9) . .
C50 C49 H49 119.5 . .
C44 C49 H49 119.5 . .
C19 C53 C23 118.2(11) . .
C19 C53 H53 120.9 . .
C23 C53 H53 120.9 . .
F2 B1 F1 113.8(10) . .
F2 B1 F4 110.7(10) . .
F1 B1 F4 109.5(9) . .
F2 B1 F3 107.4(10) . .
F1 B1 F3 105.1(10) . .
F4 B1 F3 110.2(9) . .
Cl1 C54 Cl2 118.7(14) . .
Cl1 C54 H54A 107.6 . .
Cl2 C54 H54A 107.6 . .
Cl1 C54 H54B 107.6 . .
Cl2 C54 H54B 107.6 . .
H54A C54 H54B 107.1 . .
N16 C55 N14 113.2(8) . 2_655
N16 C55 S7 121.3(6) . .
N14 C55 S7 125.5(6) 2_655 .
Cl1' C1' Cl2' 133(2) . .
Cl1' C1' H1'1 103.9 . .
Cl2' C1' H1'1 103.9 . .
Cl1' C1' H1'2 103.9 . .
Cl2' C1' H1'2 103.9 . .
H1'1 C1' H1'2 105.4 . .

loop_
_geom_bond_atom_site_label_1
_geom_bond_atom_site_label_2
_geom_bond_distance
_geom_bond_site_symmetry_2
Cu1 N12 1.977(7) .
Cu1 S8 2.258(2) .
Cu1 S5 2.286(2) .
Cu1 S6 2.426(2) .
Cu1 Cu3 2.5435(14) .
Cu1 Cu4 2.5730(14) .
Cu2 N13 1.998(7) .
Cu2 S8 2.255(2) .
Cu2 S7 2.292(2) .
Cu2 S7 2.445(2) 2_655
Cu2 Cu2 2.5554(19) 2_655
Cu2 Cu3 2.5915(14) .
Cu3 N4 1.993(7) .
Cu3 S6 2.301(2) .
Cu3 S7 2.310(2) 2_655
Cu3 S8 2.504(2) .
Cu4 N8 2.013(7) .
Cu4 S5 2.280(2) 2_655
Cu4 S6 2.286(2) .
Cu4 S5 2.432(2) .
Cu4 Cu4 2.559(2) 2_655
S5 C34 1.780(9) .
S5 Cu4 2.280(2) 2_655
S6 C35 1.754(9) .
S7 C55 1.788(9) .
S7 Cu3 2.310(2) 2_655
S7 Cu2 2.445(2) 2_655
S8 C36 1.762(8) .
C7 C10 1.387(13) .
C7 C9 1.399(12) .
C7 N15 1.427(10) .
C1 C6 1.390(13) .
C1 C2 1.392(13) .
C1 N6 1.425(10) .
C6 C5 1.374(12) .
C6 H6 0.9500 .
C9 C8 1.391(12) .
C9 H9 0.9500 .
C8 C12 1.366(14) .
C8 H8 0.9500 .
C11 C10 1.375(11) .
C11 C12 1.391(13) .
C11 H11 0.9500 .
C5 C4 1.351(16) .
C5 H5 0.9500 .
C10 H10 0.9500 .
C4 C3 1.394(16) .
C4 H4 0.9500 .
C12 H12 0.9500 .
C2 C3 1.365(13) .
C2 H2 0.9500 .
C3 H3 0.9500 .
C17 C15 1.353(12) .
C17 C16 1.384(14) .
C17 N13 1.436(11) .
C14 C13 1.337(15) .
C14 C15 1.405(13) .
C14 H14 0.9500 .
C15 H15 0.9500 .
C13 C18 1.336(14) .
C13 H13 0.9500 .
C16 C18 1.380(13) .
C16 H16 0.9500 .
C18 H18 0.9500 .
C23 C22 1.375(18) .
C23 C53 1.392(13) .
C23 H23 0.9500 .
C19 C20 1.356(14) .
C19 C53 1.389(14) .
C19 N2 1.407(10) .
C20 C21 1.374(13) .
C20 H20 0.9500 .
C22 C21 1.407(18) .
C22 H22 0.9500 .
C21 H21 0.9500 .
C24 C25 1.376(13) .
C24 C29 1.394(11) .
C24 N8 1.422(11) .
C29 C28 1.390(13) .
C29 H29 0.9500 .
C28 C27 1.371(15) .
C28 H28 0.9500 .
C27 C26 1.382(14) .
C27 H27 0.9500 .
C26 C25 1.372(13) .
C26 H26 0.9500 .
C25 H25 0.9500 .
N9 N10 1.328(9) .
N9 C32 1.425(10) .
N9 H9A 0.8800 .
N10 C35 1.316(10) .
C32 C40 1.370(11) .
C32 C33 1.379(13) .
C33 C37 1.388(13) .
C33 H33 0.9500 .
C34 N5 1.331(10) .
C34 N7 1.381(11) .
C35 N11 1.383(10) .
C36 N1 1.316(10) .
C36 N3 1.372(11) .
N11 N12 1.308(9) .
N4 N3 1.279(9) .
N4 C41 1.440(11) .
N12 C43 1.430(10) .
N7 N8 1.260(9) .
N2 N1 1.324(10) .
N2 H2A 0.8800 .
N6 N5 1.319(10) .
N6 H6A 0.8800 .
C41 C42 1.370(13) .
C41 C48 1.382(14) .
C42 C45 1.375(13) .
C42 H42 0.9500 .
C40 C39 1.386(13) .
C40 H40 0.9500 .
C37 C38 1.345(15) .
C37 H37 0.9500 .
C38 C39 1.387(16) .
C38 H38 0.9500 .
C39 H39 0.9500 .
N13 N14 1.287(9) .
N14 C55 1.354(10) 2_655
N16 C55 1.310(10) .
N16 N15 1.311(9) .
N15 H15A 0.8800 .
C43 C44 1.387(11) .
C43 C52 1.391(12) .
C44 C49 1.387(12) .
C44 H44 0.9500 .
C45 C46 1.373(15) .
C45 H45 0.9500 .
C46 C47 1.359(16) .
C46 H46 0.9500 .
C48 C47 1.414(14) .
C48 H48 0.9500 .
C47 H47 0.9500 .
C52 C51 1.398(11) .
C52 H52 0.9500 .
C51 C50 1.385(13) .
C51 H51 0.9500 .
C50 C49 1.345(13) .
C50 H50 0.9500 .
C49 H49 0.9500 .
C53 H53 0.9500 .
F1 B1 1.377(14) .
F4 B1 1.380(11) .
F3 B1 1.437(16) .
F2 B1 1.344(15) .
Cl1 C54 1.615(10) .
Cl2 C54 1.619(10) .
C54 H54A 0.9900 .
C54 H54B 0.9900 .
C55 N14 1.354(10) 2_655
Cl1' C1' 1.614(10) .
Cl2' C1' 1.618(10) .
C1' H1'1 0.9900 .
C1' H1'2 0.9900 .
